data_4314058
loop_
_publ_author_name
'Xu-Hui Zhu'
'Nicolas Mercier'
'Pierre Fr\`ere'
'Philippe Blanchard'
'Jean Roncali'
'Magali Allain'
'Claude Pasquier'
'Am\'ed\'ee Riou'

_publ_contact_author
;
 Dr Nicolas Mercier
Laboratoire Ingenierie Moleculaire et Materiaux Organiques
UMR CNRS 6501, Faculte des Sciences, 2 Bd Lavoisier, F-49045 ANGERS, France
;
_publ_contact_author_email nicolas.mercier@univ-angers.fr
_publ_contact_author_fax (33)2.41.73.54.05
_publ_contact_author_phone (33)2.41.73.50.83
_publ_section_title
;
 Effect of Mono- versus Di-ammonium Cation of 2,2'-Bithiophene Derivatives
 on the Structure of Organic-Inorganic Hybrid Materials Based on Iodo
 Metallates
;
_journal_name_full 'Inorganic Chemistry'
_journal_page_first 5330
_journal_page_last 5339
_journal_paper_doi 10.1021/ic034235y
_journal_volume 42
_journal_year 2003
_chemical_formula_sum 'C30 H36 Bi2 I9 N3 S9'
_chemical_formula_weight 2287.22
_space_group_IT_number 19
_symmetry_cell_setting orthorhombic
_symmetry_space_group_name_Hall 'P 2ac 2ab'
_symmetry_space_group_name_H-M 'P 21 21 21'
_audit_creation_date 2002-07-24T15:16:39-00:00
_audit_creation_method 'WinGX routine CIF_UPDATE'
_cell_angle_alpha 90
_cell_angle_beta 90
_cell_angle_gamma 90
_cell_formula_units_Z 4
_cell_length_a 8.4564(6)
_cell_length_b 21.368(2)
_cell_length_c 30.747(2)
_cell_measurement_temperature 293(2)
_cell_volume 5555.9(7)
_computing_structure_refinement 'SHELXL-97 (Sheldrick, 1997)'
_diffrn_measured_fraction_theta_full 0.992
_diffrn_measured_fraction_theta_max 0.992
_diffrn_measurement_method 'non-profiled omega scans'
_diffrn_radiation_probe x-ray
_diffrn_radiation_type MoK\a
_diffrn_radiation_wavelength 0.71073
_diffrn_reflns_av_R_equivalents 0.1085
_diffrn_reflns_limit_h_max 10
_diffrn_reflns_limit_h_min -9
_diffrn_reflns_limit_k_max 26
_diffrn_reflns_limit_k_min -26
_diffrn_reflns_limit_l_max 37
_diffrn_reflns_limit_l_min -37
_diffrn_reflns_number 34904
_diffrn_reflns_theta_full 25.9
_diffrn_reflns_theta_max 25.9
_diffrn_reflns_theta_min 1.91
_diffrn_standards_decay_% 41
_diffrn_standards_interval_time 120
_diffrn_standards_number 3
_exptl_absorpt_coefficient_mu 11.691
_exptl_absorpt_correction_T_max 0.4218
_exptl_absorpt_correction_T_min 0.0684
_exptl_absorpt_correction_type gaussian
_exptl_crystal_colour red
_exptl_crystal_density_diffrn 2.734
_exptl_crystal_density_method 'not measured'
_exptl_crystal_description plate
_exptl_crystal_F_000 4096
_exptl_crystal_size_max 0.60
_exptl_crystal_size_mid 0.19
_exptl_crystal_size_min 0.08
_refine_diff_density_max 1.381
_refine_diff_density_min -2.336
_refine_ls_abs_structure_details 'Flack H D (1983), Acta Cryst. A39, 876-881'
_refine_ls_abs_structure_Flack 0.088(5)
_refine_ls_extinction_method none
_refine_ls_goodness_of_fit_ref 0.962
_refine_ls_hydrogen_treatment mixed
_refine_ls_matrix_type full
_refine_ls_number_parameters 476
_refine_ls_number_reflns 10695
_refine_ls_number_restraints 0
_refine_ls_restrained_S_all 0.962
_refine_ls_R_factor_all 0.0531
_refine_ls_R_factor_gt 0.0447
_refine_ls_shift/su_max 0.001
_refine_ls_shift/su_mean 0.000
_refine_ls_structure_factor_coef Fsqd
_refine_ls_weighting_details 'calc w=1/[\s^2^(Fo^2^)+(0.0659P)^2^+0.0000P] where P=(Fo^2^+2Fc^2^)/3'
_refine_ls_weighting_scheme calc
_refine_ls_wR_factor_gt 0.1143
_refine_ls_wR_factor_ref 0.1184
_reflns_number_gt 9070
_reflns_number_total 10695
_reflns_threshold_expression >2sigma(I)
_cod_data_source_file ic034235ysi20030701_020251_3.cif
_cod_data_source_block sm01
_cod_database_code 4314058

loop_
_symmetry_equiv_pos_as_xyz
'x, y, z'
'-x+1/2, -y, z+1/2'
'-x, y+1/2, -z+1/2'
'x+1/2, -y+1/2, -z'

loop_
_atom_site_label
_atom_site_type_symbol
_atom_site_fract_x
_atom_site_fract_y
_atom_site_fract_z
_atom_site_U_iso_or_equiv
_atom_site_adp_type
_atom_site_occupancy
_atom_site_calc_flag
_atom_site_refinement_flags
_atom_site_disorder_group
_atom_site_disorder_assembly
S1 S 0.8376(6) 0.23139(17) 0.50754(13) 0.0651(10) Uani 1 d . . .
S8 S 0.8132(7) 0.07026(18) -0.01217(14) 0.0727(12) Uani 1 d . . .
S2 S 1.0608(8) 0.0576(2) 0.4674(2) 0.0930(16) Uani 1 d . . .
S5 S 0.8069(6) 0.40309(16) -0.01063(13) 0.0665(10) Uani 1 d . . .
S3 S 0.8620(6) 0.32419(16) 0.58082(14) 0.0708(11) Uani 1 d . . .
S6 S 0.9858(9) 0.2240(3) 0.0347(2) 0.106(2) Uani 1 d . . .
N1 N 0.8174(16) 0.2978(6) 0.6813(4) 0.068(3) Uani 1 d . . .
H1A H 0.8415 0.2731 0.7036 0.103 Uiso 1 calc R . .
H1B H 0.7637 0.3309 0.6908 0.103 Uiso 1 calc R . .
H1C H 0.9058 0.3105 0.6683 0.103 Uiso 1 calc R . .
C2 C 0.721(2) 0.2634(7) 0.6504(5) 0.064(4) Uani 1 d . . .
H2A H 0.6225 0.2513 0.664 0.077 Uiso 1 calc R . .
H2B H 0.7764 0.2256 0.6416 0.077 Uiso 1 calc R . .
C1 C 0.688(2) 0.3034(7) 0.6110(5) 0.066(4) Uani 1 d . . .
H1D H 0.6355 0.3414 0.6203 0.079 Uiso 1 calc R . .
H1E H 0.6165 0.281 0.5919 0.079 Uiso 1 calc R . .
C8 C 0.8199(17) 0.1213(6) 0.4357(3) 0.044(3) Uani 1 d . . .
H8 H 0.739 0.1503 0.4321 0.053 Uiso 1 calc R . .
C18 C 0.7837(15) 0.3064(5) 0.0701(3) 0.036(2) Uani 1 d . . .
H22 H 0.72 0.3411 0.075 0.043 Uiso 1 calc R . .
C28 C 0.7883(16) -0.0361(5) 0.0619(3) 0.038(3) Uani 1 d . . .
H44 H 0.708 -0.0069 0.0657 0.045 Uiso 1 calc R . .
C4 C 1.016(2) 0.2109(7) 0.5719(5) 0.065(4) Uani 1 d . . .
H4 H 1.0688 0.2147 0.5983 0.078 Uiso 1 calc R . .
C6 C 0.9433(16) 0.1621(6) 0.5081(5) 0.049(3) Uani 1 d . . .
C27 C 0.9052(18) -0.0416(6) 0.0255(4) 0.053(3) Uani 1 d . . .
C24 C 0.991(2) 0.0462(8) -0.0768(6) 0.069(4) Uani 1 d . . .
H40 H 1.0446 0.0493 -0.1032 0.083 Uiso 1 calc R . .
C26 C 0.9142(18) 0.0010(6) -0.0116(5) 0.054(3) Uani 1 d . . .
C7 C 0.9302(17) 0.1179(6) 0.4703(5) 0.052(3) Uani 1 d . . .
C15 C 1.002(2) 0.3248(8) -0.0399(6) 0.075(5) Uani 1 d . . .
H25 H 1.0642 0.2891 -0.0432 0.091 Uiso 1 calc R . .
C9 C 0.863(3) 0.0672(7) 0.4061(5) 0.075(5) Uani 1 d . . .
H9 H 0.8098 0.0589 0.3802 0.09 Uiso 1 calc R . .
C5 C 1.034(2) 0.1576(6) 0.5434(5) 0.060(4) Uani 1 d . . .
H5 H 1.1004 0.124 0.5491 0.072 Uiso 1 calc R . .
C16 C 0.9081(18) 0.3337(6) -0.0065(5) 0.053(3) Uani 1 d . . .
C14 C 1.002(2) 0.3753(8) -0.0711(6) 0.076(5) Uani 1 d . . .
H26 H 1.0627 0.3764 -0.0963 0.091 Uiso 1 calc R . .
C3 C 0.9176(18) 0.2536(6) 0.5569(5) 0.051(3) Uani 1 d . . .
C17 C 0.8844(19) 0.2923(6) 0.0318(5) 0.058(4) Uani 1 d . . .
C25 C 1.004(2) -0.0056(7) -0.0482(6) 0.063(4) Uani 1 d . . .
H41 H 1.0679 -0.0403 -0.0537 0.076 Uiso 1 calc R . .
C19 C 0.809(2) 0.2525(9) 0.0980(6) 0.080(5) Uani 1 d . . .
H21 H 0.762 0.2489 0.1253 0.096 Uiso 1 calc R . .
C20 C 0.908(3) 0.2074(10) 0.0813(8) 0.097(6) Uani 1 d . . .
H20 H 0.9279 0.17 0.0958 0.117 Uiso 1 calc R . .
S9 S 1.0288(9) -0.1027(3) 0.0303(2) 0.1017(18) Uani 1 d . . .
C13 C 0.9015(19) 0.4206(6) -0.0587(5) 0.057(4) Uani 1 d . . .
C30 C 0.946(3) -0.1243(9) 0.0771(7) 0.099(7) Uani 1 d . . .
H46 H 0.9787 -0.1593 0.0926 0.119 Uiso 1 calc R . .
C29 C 0.833(3) -0.0887(10) 0.0900(6) 0.089(6) Uani 1 d . . .
H45 H 0.7817 -0.096 0.1162 0.107 Uiso 1 calc R . .
C10 C 0.982(3) 0.0330(9) 0.4204(7) 0.090(6) Uani 1 d . . .
H10 H 1.0192 -0.002 0.4055 0.108 Uiso 1 calc R . .
C23 C 0.892(2) 0.0904(6) -0.0617(5) 0.063(4) Uani 1 d . . .
S7 S 0.8399(8) 0.16123(18) -0.08726(17) 0.0863(15) Uani 1 d . . .
S4 S 0.8605(6) 0.49140(17) -0.08607(14) 0.0702(12) Uani 1 d . . .
C21 C 0.6850(19) 0.0962(8) -0.1549(6) 0.070(4) Uani 1 d . . .
H70A H 0.7355 0.0578 -0.1452 0.083 Uiso 1 calc R . .
H70B H 0.5832 0.0855 -0.1674 0.083 Uiso 1 calc R . .
N2 N 0.8241(17) 0.4662(7) -0.1875(5) 0.079(4) Uani 1 d . . .
H3A H 0.8429 0.4434 -0.2111 0.119 Uiso 1 calc R . .
H3B H 0.9154 0.4766 -0.1751 0.119 Uiso 1 calc R . .
H3C H 0.7717 0.5007 -0.1949 0.119 Uiso 1 calc R . .
C12 C 0.6924(19) 0.4711(8) -0.1187(6) 0.070(4) Uani 1 d . . .
H63A H 0.6165 0.4492 -0.1006 0.084 Uiso 1 calc R . .
H63B H 0.6426 0.5092 -0.1289 0.084 Uiso 1 calc R . .
C11 C 0.7314(18) 0.4305(8) -0.1575(5) 0.067(4) Uani 1 d . . .
H74A H 0.7899 0.3939 -0.1482 0.081 Uiso 1 calc R . .
H74B H 0.6346 0.4167 -0.1715 0.081 Uiso 1 calc R . .
C22 C 0.662(2) 0.1401(8) -0.1165(7) 0.083(5) Uani 1 d . . .
H61A H 0.5892 0.1205 -0.0962 0.1 Uiso 1 calc R . .
H61B H 0.6122 0.1781 -0.1269 0.1 Uiso 1 calc R . .
N3 N 0.7858(16) 0.1278(6) -0.1882(4) 0.071(3) Uani 1 d . . .
H6A H 0.8026 0.1018 -0.2103 0.106 Uiso 1 calc R . .
H6B H 0.8779 0.1384 -0.1763 0.106 Uiso 1 calc R . .
H6C H 0.7369 0.162 -0.1978 0.106 Uiso 1 calc R . .
Bi1 Bi 0.78642(5) 0.125077(16) 0.250665(15) 0.04083(11) Uani 1 d . . .
Bi2 Bi 0.75034(5) 0.317876(17) 0.255212(15) 0.04244(11) Uani 1 d . . .
I2 I 0.76287(11) 0.21830(3) 0.33287(3) 0.0505(2) Uani 1 d . . .
I6 I 1.06782(11) 0.06243(4) 0.28638(3) 0.0550(2) Uani 1 d . . .
I4 I 0.55421(12) 0.04449(4) 0.29425(3) 0.0574(2) Uani 1 d . . .
I9 I 0.72165(12) 0.39526(4) 0.17652(3) 0.0543(2) Uani 1 d . . .
I8 I 0.47407(12) 0.37838(4) 0.29857(4) 0.0646(3) Uani 1 d . . .
I7 I 0.98542(13) 0.39960(5) 0.29295(4) 0.0641(3) Uani 1 d . . .
I3 I 1.02807(10) 0.23430(4) 0.21486(3) 0.0520(2) Uani 1 d . . .
I5 I 0.76961(12) 0.05323(4) 0.16941(3) 0.0553(2) Uani 1 d . . .
I1 I 0.5051 0.2117 0.2107 0.0514(2) Uani 1 d . . .

loop_
_atom_site_aniso_label
_atom_site_aniso_U_11
_atom_site_aniso_U_22
_atom_site_aniso_U_33
_atom_site_aniso_U_23
_atom_site_aniso_U_13
_atom_site_aniso_U_12
S1 0.079(3) 0.0584(19) 0.058(2) 0.0047(17) -0.007(2) 0.0150(19)
S8 0.097(3) 0.0571(19) 0.064(2) -0.0039(17) 0.008(2) 0.010(2)
S2 0.108(4) 0.069(2) 0.102(4) -0.017(3) -0.012(4) 0.008(3)
S5 0.083(3) 0.0525(18) 0.064(2) -0.0062(16) 0.009(2) 0.0137(19)
S3 0.096(3) 0.0428(17) 0.073(2) 0.0018(17) 0.017(2) 0.0027(19)
S6 0.130(6) 0.083(3) 0.106(4) 0.017(3) 0.021(4) 0.017(3)
N1 0.054(7) 0.082(8) 0.070(8) -0.001(7) -0.016(7) -0.003(7)
C2 0.063(10) 0.057(7) 0.072(9) 0.009(7) -0.010(9) 0.005(7)
C1 0.055(9) 0.072(8) 0.071(9) -0.004(7) -0.002(8) 0.024(8)
C8 0.057(7) 0.048(6) 0.028(5) -0.003(5) 0.005(5) -0.021(6)
C18 0.049(7) 0.038(5) 0.020(4) 0.001(4) -0.006(5) -0.014(5)
C28 0.057(7) 0.043(5) 0.013(4) 0.004(4) 0.005(5) -0.006(5)
C4 0.066(10) 0.067(9) 0.062(9) -0.019(7) -0.012(8) 0.006(8)
C6 0.043(7) 0.048(6) 0.056(7) 0.003(6) -0.002(6) 0.003(5)
C27 0.058(8) 0.052(7) 0.050(7) -0.005(6) -0.012(7) -0.011(7)
C24 0.065(10) 0.075(9) 0.067(9) 0.013(8) 0.019(8) -0.008(8)
C26 0.055(8) 0.053(7) 0.055(8) -0.006(6) -0.005(7) -0.005(6)
C7 0.048(7) 0.048(7) 0.060(8) 0.000(6) 0.005(7) -0.010(6)
C15 0.076(12) 0.067(9) 0.083(11) 0.001(9) 0.037(10) 0.024(9)
C9 0.113(16) 0.063(9) 0.050(8) -0.013(7) 0.017(10) -0.032(10)
C5 0.080(10) 0.040(6) 0.060(8) -0.009(6) -0.029(8) 0.015(7)
C16 0.053(8) 0.045(7) 0.059(8) 0.005(6) -0.010(7) 0.002(6)
C14 0.066(11) 0.078(10) 0.083(11) 0.027(9) 0.020(9) 0.017(9)
C3 0.055(8) 0.041(6) 0.058(8) 0.003(6) 0.001(7) 0.006(6)
C17 0.061(9) 0.045(7) 0.068(9) 0.003(6) -0.009(8) -0.008(6)
C25 0.067(11) 0.056(8) 0.066(9) 0.007(7) 0.011(8) 0.016(7)
C19 0.072(12) 0.101(12) 0.066(10) -0.014(9) -0.005(10) -0.022(11)
C20 0.105(17) 0.084(12) 0.103(15) 0.018(11) -0.011(14) -0.014(12)
S9 0.121(5) 0.086(3) 0.098(4) 0.017(3) 0.016(4) 0.011(3)
C13 0.060(9) 0.041(6) 0.070(9) -0.006(6) -0.012(8) 0.007(6)
C30 0.15(2) 0.065(10) 0.084(13) 0.014(10) -0.021(15) -0.024(13)
C29 0.098(15) 0.111(15) 0.057(10) -0.026(10) 0.012(10) -0.019(13)
C10 0.102(16) 0.072(11) 0.096(14) -0.016(10) 0.020(13) 0.019(11)
C23 0.080(11) 0.040(6) 0.068(9) 0.001(6) 0.003(9) 0.005(7)
S7 0.126(4) 0.0477(19) 0.085(3) 0.0068(19) -0.008(3) 0.002(2)
S4 0.096(3) 0.0461(17) 0.069(2) -0.0005(17) -0.017(2) -0.0013(19)
C21 0.039(7) 0.080(9) 0.090(11) -0.006(9) 0.003(8) 0.003(7)
N2 0.050(7) 0.110(11) 0.078(9) -0.010(8) 0.001(7) 0.004(8)
C12 0.044(8) 0.078(9) 0.087(11) 0.003(8) -0.009(8) 0.012(7)
C11 0.032(7) 0.090(10) 0.080(9) -0.022(9) -0.006(8) -0.001(7)
C22 0.076(11) 0.073(10) 0.100(13) 0.015(9) 0.001(11) 0.038(9)
N3 0.052(7) 0.090(8) 0.070(7) 0.003(7) 0.002(7) 0.014(7)
Bi1 0.0364(2) 0.03346(18) 0.0527(2) 0.00053(19) 0.0002(2) 0.00095(15)
Bi2 0.0389(2) 0.03524(18) 0.0531(2) 0.00111(18) -0.0009(2) 0.00197(16)
I2 0.0554(5) 0.0472(4) 0.0488(4) 0.0005(3) 0.0017(4) 0.0041(4)
I6 0.0494(5) 0.0514(4) 0.0642(5) -0.0014(4) -0.0077(5) 0.0131(4)
I4 0.0498(5) 0.0519(4) 0.0704(6) 0.0122(4) 0.0015(5) -0.0106(4)
I9 0.0531(5) 0.0520(4) 0.0578(5) 0.0086(4) -0.0039(4) 0.0033(4)
I8 0.0582(6) 0.0571(5) 0.0785(6) 0.0024(5) 0.0196(5) 0.0137(4)
I7 0.0615(6) 0.0543(5) 0.0766(6) -0.0082(4) -0.0185(5) -0.0091(4)
I3 0.0433(4) 0.0435(4) 0.0692(5) 0.0066(4) 0.0118(4) 0.0019(3)
I5 0.0542(5) 0.0542(4) 0.0575(5) -0.0093(4) -0.0028(5) 0.0058(4)
I1 0.0417(4) 0.0464(4) 0.0661(5) -0.0013(4) -0.0078(4) 0.0037(3)

loop_
_atom_type_symbol
_atom_type_description
_atom_type_scat_dispersion_real
_atom_type_scat_dispersion_imag
_atom_type_scat_source
I I -0.4742 1.8119 'International Tables Vol C Tables 4.2.6.8 and 6.1.1.4'
S S 0.1246 0.1234 'International Tables Vol C Tables 4.2.6.8 and 6.1.1.4'
N N 0.0061 0.0033 'International Tables Vol C Tables 4.2.6.8 and 6.1.1.4'
C C 0.0033 0.0016 'International Tables Vol C Tables 4.2.6.8 and 6.1.1.4'
H H 0 0 'International Tables Vol C Tables 4.2.6.8 and 6.1.1.4'
Bi Bi -4.1077 10.2566 'International Tables Vol C Tables 4.2.6.8 and 6.1.1.4'

loop_
_geom_angle_atom_site_label_1
_geom_angle_atom_site_label_2
_geom_angle_atom_site_label_3
_geom_angle
_geom_angle_site_symmetry_1
_geom_angle_site_symmetry_3
_geom_angle_publ_flag
C3 S1 C6 91.4(6) . . ?
C26 S8 C23 91.8(7) . . ?
C10 S2 C7 91.4(9) . . ?
C16 S5 C13 91.2(7) . . ?
C3 S3 C1 103.0(7) . . ?
C20 S6 C17 91.7(11) . . ?
N1 C2 C1 110.0(13) . . ?
C2 C1 S3 113.8(12) . . ?
C7 C8 C9 104.7(14) . . ?
C19 C18 C17 103.0(12) . . ?
C29 C28 C27 102.0(13) . . ?
C3 C4 C5 113.5(14) . . ?
C5 C6 C7 129.0(12) . . ?
C5 C6 S1 111.4(10) . . ?
C7 C6 S1 119.5(10) . . ?
C26 C27 C28 124.7(13) . . ?
C26 C27 S9 121.3(12) . . ?
C28 C27 S9 114.0(10) . . ?
C23 C24 C25 112.5(15) . . ?
C25 C26 C27 127.4(13) . . ?
C25 C26 S8 111.1(11) . . ?
C27 C26 S8 121.3(11) . . ?
C8 C7 C6 126.6(12) . . ?
C8 C7 S2 115.4(10) . . ?
C6 C7 S2 118.0(11) . . ?
C16 C15 C14 114.2(14) . . ?
C10 C9 C8 114.0(16) . . ?
C6 C5 C4 112.3(13) . . ?
C15 C16 C17 127.9(14) . . ?
C15 C16 S5 111.6(11) . . ?
C17 C16 S5 120.4(11) . . ?
C13 C14 C15 110.6(15) . . ?
C4 C3 S1 111.4(10) . . ?
C4 C3 S3 128.4(12) . . ?
S1 C3 S3 120.2(8) . . ?
C18 C17 C16 125.8(12) . . ?
C18 C17 S6 115.0(10) . . ?
C16 C17 S6 119.1(12) . . ?
C26 C25 C24 112.6(14) . . ?
C20 C19 C18 115.1(17) . . ?
C19 C20 S6 115.1(16) . . ?
C30 S9 C27 91.6(11) . . ?
C14 C13 S5 112.4(12) . . ?
C14 C13 S4 127.3(14) . . ?
S5 C13 S4 120.3(9) . . ?
C29 C30 S9 114.6(17) . . ?
C30 C29 C28 117.7(17) . . ?
C9 C10 S2 114.6(14) . . ?
C24 C23 S8 111.9(11) . . ?
C24 C23 S7 127.2(13) . . ?
S8 C23 S7 120.9(10) . . ?
C23 S7 C22 102.5(8) . . ?
C13 S4 C12 102.4(8) . . ?
N3 C21 C22 109.1(14) . . ?
C11 C12 S4 114.1(11) . . ?
N2 C11 C12 108.9(13) . . ?
C21 C22 S7 115.7(12) . . ?
I4 Bi1 I5 92.83(3) . . ?
I4 Bi1 I6 95.96(3) . . ?
I5 Bi1 I6 96.82(3) . . ?
I4 Bi1 I2 87.89(3) . . ?
I5 Bi1 I2 170.81(3) . . ?
I6 Bi1 I2 92.21(3) . . ?
I4 Bi1 I1 90.97(2) . . ?
I5 Bi1 I1 86.58(2) . . ?
I6 Bi1 I1 172.11(2) . . ?
I2 Bi1 I1 84.253(18) . . ?
I4 Bi1 I3 169.71(3) . . ?
I5 Bi1 I3 96.67(3) . . ?
I6 Bi1 I3 86.86(3) . . ?
I2 Bi1 I3 82.10(2) . . ?
I1 Bi1 I3 85.666(19) . . ?
I7 Bi2 I9 92.71(3) . . ?
I7 Bi2 I8 95.59(3) . . ?
I9 Bi2 I8 93.40(3) . . ?
I7 Bi2 I2 94.56(3) . . ?
I9 Bi2 I2 172.13(3) . . ?
I8 Bi2 I2 88.89(3) . . ?
I7 Bi2 I3 89.31(3) . . ?
I9 Bi2 I3 93.17(3) . . ?
I8 Bi2 I3 171.60(3) . . ?
I2 Bi2 I3 83.91(2) . . ?
I7 Bi2 I1 174.24(3) . . ?
I9 Bi2 I1 89.63(2) . . ?
I8 Bi2 I1 89.52(3) . . ?
I2 Bi2 I1 82.856(18) . . ?
I3 Bi2 I1 85.31(2) . . ?
Bi2 I2 Bi1 80.09(2) . . ?
Bi2 I3 Bi1 79.07(2) . . ?
Bi1 I1 Bi2 77.240(11) . . ?

loop_
_geom_bond_atom_site_label_1
_geom_bond_atom_site_label_2
_geom_bond_distance
_geom_bond_site_symmetry_2
_geom_bond_publ_flag
S1 C3 1.728(15) . ?
S1 C6 1.731(13) . ?
S8 C26 1.709(14) . ?
S8 C23 1.717(17) . ?
S2 C10 1.68(2) . ?
S2 C7 1.699(15) . ?
S5 C16 1.717(13) . ?
S5 C13 1.723(17) . ?
S3 C3 1.742(13) . ?
S3 C1 1.794(18) . ?
S6 C20 1.62(2) . ?
S6 C17 1.694(15) . ?
N1 C2 1.45(2) . ?
C2 C1 1.51(2) . ?
C8 C7 1.415(19) . ?
C8 C9 1.52(2) . ?
C18 C19 1.45(2) . ?
C18 C17 1.48(2) . ?
C28 C29 1.47(2) . ?
C28 C27 1.497(19) . ?
C4 C3 1.32(2) . ?
C4 C5 1.446(19) . ?
C6 C5 1.33(2) . ?
C6 C7 1.502(19) . ?
C27 C26 1.46(2) . ?
C27 S9 1.678(16) . ?
C24 C23 1.34(2) . ?
C24 C25 1.42(2) . ?
C26 C25 1.37(2) . ?
C15 C16 1.32(2) . ?
C15 C14 1.45(2) . ?
C9 C10 1.32(3) . ?
C16 C17 1.48(2) . ?
C14 C13 1.34(2) . ?
C19 C20 1.37(3) . ?
S9 C30 1.67(2) . ?
C13 S4 1.765(14) . ?
C30 C29 1.28(3) . ?
C23 S7 1.762(14) . ?
S7 C22 1.81(2) . ?
S4 C12 1.793(17) . ?
C21 N3 1.49(2) . ?
C21 C22 1.52(2) . ?
N2 C11 1.43(2) . ?
C12 C11 1.51(2) . ?
Bi1 I4 2.9355(10) . ?
Bi1 I5 2.9358(10) . ?
Bi1 I6 2.9428(10) . ?
Bi1 I2 3.2242(9) . ?
Bi1 I1 3.2551(4) . ?
Bi1 I3 3.2916(9) . ?
Bi2 I7 2.8893(10) . ?
Bi2 I9 2.9405(9) . ?
Bi2 I8 2.9844(11) . ?
Bi2 I2 3.1999(9) . ?
Bi2 I3 3.2008(10) . ?
Bi2 I1 3.3658(5) . ?

loop_
_geom_hbond_atom_site_label_D
_geom_hbond_atom_site_label_H
_geom_hbond_atom_site_label_A
_geom_hbond_site_symmetry_A
_geom_hbond_distance_DH
_geom_hbond_distance_HA
_geom_hbond_distance_DA
_geom_hbond_angle_DHA
N1 H1A I1 4_556 0.89 2.99 3.688(13) 136.2
N1 H1B I6 4_456 0.89 2.9 3.790(14) 173.9
N1 H1C I2 4_556 0.89 3.08 3.808(14) 140.2
N2 H3A I4 4 0.89 3.13 3.823(14) 136.4
N2 H3B I5 4 0.89 3.07 3.831(14) 145
N2 H3C I7 2_664 0.89 3.07 3.929(15) 163.7
N3 H6A I8 4 0.89 3.11 3.751(13) 131.1
N3 H6B I9 4 0.89 2.99 3.736(13) 141.9
N3 H6C I3 4_455 0.89 2.88 3.756(13) 167.6
